data_8105122
loop_
_publ_author_name
'Chen, Yu Hang'
'Dan, Yan Rong'
'Gan, Lin Ling'
'Yu, Yu'

_publ_section_title
;
 Crystal structure of
 3-fluoro-9-methoxy-4b,5,14,15-tetrahydro-6H-isoquinolino
 [2&#x2032;,1&#x2032;:1,6]pyrazino[2,3-b]quinoxaline, C19H17FN4O
;
_journal_issue 2
_journal_name_full 'Zeitschrift f\"ur Kristallographie - New Crystal Structures'
_journal_page_first 401
_journal_page_last 402
_journal_paper_doi 10.1515/ncrs-2019-0708
_journal_volume 235
_journal_year 2020
_chemical_formula_moiety 'C19 H17 F N4 O'
_chemical_formula_sum 'C19 H17 F N4 O'
_chemical_formula_weight 336.36
_space_group_crystal_system orthorhombic
_space_group_IT_number 61
_space_group_name_Hall '-P 2ac 2ab'
_space_group_name_H-M_alt 'P b c a'
_atom_sites_solution_hydrogens geom
_atom_sites_solution_primary dual
_cell_angle_alpha 90
_cell_angle_beta 90
_cell_angle_gamma 90
_cell_formula_units_Z 8
_cell_length_a 7.0607(2)
_cell_length_b 18.4459(5)
_cell_length_c 23.8955(7)
_cell_measurement_reflns_used 2640
_cell_measurement_temperature 100.00(10)
_cell_measurement_theta_max 72.9120
_cell_measurement_theta_min 3.0100
_cell_volume 3112.17(15)
_computing_cell_refinement 'CrysAlisPro 1.171.38.43f (Rigaku OD, 2015)'
_computing_data_collection 'CrysAlisPro 1.171.38.43f (Rigaku OD, 2015)'
_computing_data_reduction 'CrysAlisPro 1.171.38.43f (Rigaku OD, 2015)'
_computing_molecular_graphics 'Olex2 (Dolomanov et al., 2009)'
_computing_publication_material 'Olex2 (Dolomanov et al., 2009)'
_computing_structure_refinement 'ShelXL (Sheldrick, 2015)'
_computing_structure_solution 'ShelXT (Sheldrick, 2015)'
_diffrn_ambient_environment N~2~
_diffrn_ambient_temperature 100.00(10)
_diffrn_detector 'CCD plate'
_diffrn_detector_area_resol_mean 5.2684
_diffrn_detector_type AtlasS2
_diffrn_measured_fraction_theta_full 0.998
_diffrn_measured_fraction_theta_max 0.976
_diffrn_measurement_details
;
List of Runs (angles in degrees, time in seconds):

  # Type    Start    End  Width  t~exp~   \w     \q     \k     \f   Frames
--------------------------------------------------------------------------
  1  \w    -34.00   8.00   1.00    1.00    --   41.11 -77.00   0.00   42
  2  \w     37.00  66.00   1.00    1.00    --   41.11 -99.00 -90.00   29
  3  \w     39.00 116.00   1.00    2.00    --  106.95 -45.00 -90.00   77
  4  \w    133.00 177.00   1.00    2.00    --  106.95  15.00-150.00   44
  5  \w    118.00 146.00   1.00    2.00    --  106.95 126.00 -84.00   28
  6  \w    140.00 177.00   1.00    2.00    --  106.95 125.00  30.00   37
  7  \w     37.00 119.00   1.00    2.00    --  106.95-125.00 -90.00   82
  8  \w   -111.00 -18.00   1.00    1.00    --  -41.11 -57.00  90.00   93
;
_diffrn_measurement_device 'four-circle diffractometer'
_diffrn_measurement_device_type 'SuperNova, Dual, Cu at zero, AtlasS2'
_diffrn_measurement_method '\w scans'
_diffrn_orient_matrix_type 'CrysAlisPro convention (1999,Acta A55,543-557)'
_diffrn_orient_matrix_UB_11 0.0555376000
_diffrn_orient_matrix_UB_12 -0.0456358000
_diffrn_orient_matrix_UB_13 -0.0513287000
_diffrn_orient_matrix_UB_21 -0.0211354000
_diffrn_orient_matrix_UB_22 -0.0696421000
_diffrn_orient_matrix_UB_23 0.0349740000
_diffrn_orient_matrix_UB_31 -0.2103521000
_diffrn_orient_matrix_UB_32 -0.0053734000
_diffrn_orient_matrix_UB_33 -0.0170823000
_diffrn_radiation_monochromator mirror
_diffrn_radiation_probe x-ray
_diffrn_radiation_type CuK\a
_diffrn_radiation_wavelength 1.54184
_diffrn_reflns_av_R_equivalents 0.0408
_diffrn_reflns_av_unetI/netI 0.0473
_diffrn_reflns_Laue_measured_fraction_full 0.998
_diffrn_reflns_Laue_measured_fraction_max 0.976
_diffrn_reflns_limit_h_max 6
_diffrn_reflns_limit_h_min -8
_diffrn_reflns_limit_k_max 22
_diffrn_reflns_limit_k_min -22
_diffrn_reflns_limit_l_max 26
_diffrn_reflns_limit_l_min -29
_diffrn_reflns_number 7304
_diffrn_reflns_point_group_measured_fraction_full 0.998
_diffrn_reflns_point_group_measured_fraction_max 0.976
_diffrn_reflns_theta_full 67.684
_diffrn_reflns_theta_max 73.386
_diffrn_reflns_theta_min 3.700
_diffrn_source 'micro-focus sealed X-ray tube'
_diffrn_source_type 'SuperNova (Cu) X-ray Source'
_exptl_absorpt_coefficient_mu 0.826
_exptl_absorpt_correction_T_max 1.00000
_exptl_absorpt_correction_T_min 0.70924
_exptl_absorpt_correction_type multi-scan
_exptl_absorpt_process_details
;
CrysAlisPro 1.171.38.43f (Rigaku Oxford Diffraction, 2015)
Empirical absorption correction using spherical harmonics,
 implemented in SCALE3 ABSPACK scaling algorithm.
;
_exptl_crystal_colour colourless
_exptl_crystal_colour_primary colourless
_exptl_crystal_density_diffrn 1.436
_exptl_crystal_description block
_exptl_crystal_F_000 1408
_exptl_crystal_size_max 0.13
_exptl_crystal_size_mid 0.12
_exptl_crystal_size_min 0.11
_refine_diff_density_max 0.544
_refine_diff_density_min -0.305
_refine_diff_density_rms 0.074
_refine_ls_extinction_coef .
_refine_ls_extinction_method none
_refine_ls_goodness_of_fit_ref 1.026
_refine_ls_hydrogen_treatment constr
_refine_ls_matrix_type full
_refine_ls_number_parameters 227
_refine_ls_number_reflns 3064
_refine_ls_number_restraints 0
_refine_ls_restrained_S_all 1.026
_refine_ls_R_factor_all 0.0657
_refine_ls_R_factor_gt 0.0543
_refine_ls_shift/su_max 0.000
_refine_ls_shift/su_mean 0.000
_refine_ls_structure_factor_coef Fsqd
_refine_ls_weighting_details 'w=1/[\s^2^(Fo^2^)+(0.0826P)^2^+1.4747P] where P=(Fo^2^+2Fc^2^)/3'
_refine_ls_weighting_scheme calc
_refine_ls_wR_factor_gt 0.1407
_refine_ls_wR_factor_ref 0.1540
_reflns_Friedel_coverage 0.000
_reflns_Friedel_fraction_full .
_reflns_Friedel_fraction_max .
_reflns_number_gt 2487
_reflns_number_total 3064
_reflns_threshold_expression 'I > 2\s(I)'
_cod_data_source_file suppl_ncrs-2019-0708_suppl.cif
_cod_data_source_block gll-2
_cod_database_code 8105122
_shelx_space_group_comment
;
The symmetry employed for this shelxl refinement is uniquely defined
by the following loop, which should always be used as a source of
symmetry information in preference to the above space-group names.
They are only intended as comments.
;
_reflns_odcompleteness_completeness 99.84
_reflns_odcompleteness_iscentric 1
_reflns_odcompleteness_theta 66.97
_olex2_refinement_description
;
1. Fixed Uiso
 At 1.2 times of:
  All C(H) groups, All C(H,H) groups, All N(H) groups
 At 1.5 times of:
  All C(H,H,H) groups
2.a Ternary CH refined with riding coordinates:
 C9(H9)
2.b Secondary CH2 refined with riding coordinates:
 C10(H10a,H10b), C14(H14a,H14b), C13(H13a,H13b)
2.c Aromatic/amide H refined with riding coordinates:
 N4(H4), C5(H5), C2(H2), C15(H15), C3(H3), C16(H16), C18(H18)
2.d Idealised Me refined as rotating group:
 C19(H19a,H19b,H19c)
;

loop_
_space_group_symop_operation_xyz
'x, y, z'
'-x+1/2, -y, z+1/2'
'-x, y+1/2, -z+1/2'
'x+1/2, -y+1/2, -z'
'-x, -y, -z'
'x-1/2, y, -z-1/2'
'x, -y-1/2, z-1/2'
'-x-1/2, y-1/2, z'

loop_
_atom_site_label
_atom_site_type_symbol
_atom_site_fract_x
_atom_site_fract_y
_atom_site_fract_z
_atom_site_U_iso_or_equiv
_atom_site_adp_type
_atom_site_occupancy
_atom_site_site_symmetry_order
_atom_site_calc_flag
_atom_site_refinement_flags_posn
_atom_site_refinement_flags_adp
_atom_site_refinement_flags_occupancy
_atom_site_disorder_assembly
_atom_site_disorder_group
C1 C 0.7725(3) 0.47235(10) 0.34176(8) 0.0161(4) Uani 1 1 d . . . . .
C2 C 0.9126(3) 0.49070(11) 0.30257(8) 0.0187(4) Uani 1 1 d . . . . .
H2 H 0.901149 0.474712 0.265810 0.022 Uiso 1 1 calc R . . . .
C3 C 1.0667(3) 0.53198(11) 0.31769(8) 0.0180(4) Uani 1 1 d . . . . .
H3 H 1.157475 0.544076 0.291079 0.022 Uiso 1 1 calc R . . . .
C4 C 1.0875(3) 0.55595(10) 0.37319(8) 0.0159(4) Uani 1 1 d . . . . .
C5 C 0.9500(2) 0.54038(10) 0.41260(8) 0.0147(4) Uani 1 1 d . . . . .
H5 H 0.962842 0.556866 0.449189 0.018 Uiso 1 1 calc R . . . .
C6 C 0.7895(3) 0.49913(10) 0.39680(8) 0.0144(4) Uani 1 1 d . . . . .
C7 C 0.5124(3) 0.44158(10) 0.42174(8) 0.0145(4) Uani 1 1 d . . . . .
C8 C 0.5011(3) 0.41067(10) 0.36528(8) 0.0151(4) Uani 1 1 d . . . . .
C9 C 0.1866(3) 0.36515(11) 0.38792(9) 0.0221(5) Uani 1 1 d . . . . .
H9 H 0.119976 0.410116 0.378469 0.027 Uiso 1 1 calc R . . . .
C10 C 0.2413(3) 0.36799(12) 0.44919(8) 0.0224(5) Uani 1 1 d . . . . .
H10A H 0.128983 0.375583 0.471801 0.027 Uiso 1 1 calc R . . . .
H10B H 0.297652 0.322172 0.460129 0.027 Uiso 1 1 calc R . . . .
C11 C 0.0545(3) 0.30193(11) 0.37700(9) 0.0202(4) Uani 1 1 d . . . . .
C12 C 0.0912(3) 0.24947(11) 0.33620(8) 0.0178(4) Uani 1 1 d . . . . .
C13 C 0.2700(3) 0.25356(11) 0.30203(9) 0.0230(5) Uani 1 1 d . . . . .
H13A H 0.245921 0.234952 0.264734 0.028 Uiso 1 1 calc R . . . .
H13B H 0.366849 0.223596 0.319174 0.028 Uiso 1 1 calc R . . . .
C14 C 0.3404(3) 0.33130(12) 0.29804(8) 0.0213(4) Uani 1 1 d . . . . .
H14A H 0.461899 0.332479 0.279115 0.026 Uiso 1 1 calc R . . . .
H14B H 0.251493 0.360171 0.276566 0.026 Uiso 1 1 calc R . . . .
C15 C -0.0403(3) 0.19428(11) 0.32749(8) 0.0205(4) Uani 1 1 d . . . . .
H15 H -0.016332 0.159589 0.300143 0.025 Uiso 1 1 calc R . . . .
C16 C -0.2058(3) 0.18966(11) 0.35845(9) 0.0222(5) Uani 1 1 d . . . . .
H16 H -0.292595 0.152509 0.352564 0.027 Uiso 1 1 calc R . . . .
C17 C -0.2367(3) 0.24238(12) 0.39834(9) 0.0222(5) Uani 1 1 d . . . . .
C18 C -0.1133(3) 0.29833(12) 0.40798(9) 0.0226(5) Uani 1 1 d . . . . .
H18 H -0.140778 0.333404 0.434733 0.027 Uiso 1 1 calc R . . . .
C19 C 1.2755(3) 0.62196(11) 0.43916(8) 0.0208(4) Uani 1 1 d . . . . .
H19A H 1.394435 0.647061 0.441208 0.031 Uiso 1 1 calc GR . . . .
H19B H 1.275121 0.582677 0.465519 0.031 Uiso 1 1 calc GR . . . .
H19C H 1.174512 0.654911 0.447881 0.031 Uiso 1 1 calc GR . . . .
F1 F -0.39778(17) 0.23897(7) 0.42986(6) 0.0314(3) Uani 1 1 d . . . . .
N1 N 0.6239(2) 0.42797(9) 0.32657(7) 0.0171(4) Uani 1 1 d . . . . .
N2 N 0.6523(2) 0.48466(9) 0.43648(7) 0.0150(3) Uani 1 1 d . . . . .
N3 N 0.3595(2) 0.36129(9) 0.35439(7) 0.0169(4) Uani 1 1 d . . . . .
N4 N 0.3750(2) 0.42620(9) 0.45906(7) 0.0182(4) Uani 1 1 d . . . . .
H4 H 0.366451 0.451380 0.489245 0.022 Uiso 1 1 calc R . . . .
O1 O 1.24949(18) 0.59398(8) 0.38385(6) 0.0202(3) Uani 1 1 d . . . . .

loop_
_atom_site_aniso_label
_atom_site_aniso_U_11
_atom_site_aniso_U_22
_atom_site_aniso_U_33
_atom_site_aniso_U_23
_atom_site_aniso_U_13
_atom_site_aniso_U_12
F1 0.0164(6) 0.0350(8) 0.0429(8) 0.0032(6) 0.0069(5) -0.0079(5)
O1 0.0155(7) 0.0241(7) 0.0211(7) 0.0008(6) 0.0003(5) -0.0077(5)
N2 0.0118(7) 0.0165(8) 0.0167(8) -0.0009(6) 0.0007(6) -0.0007(6)
N1 0.0146(8) 0.0196(8) 0.0172(8) -0.0004(6) 0.0002(6) -0.0017(6)
N3 0.0128(7) 0.0190(8) 0.0187(9) -0.0019(6) 0.0005(6) -0.0035(6)
N4 0.0148(8) 0.0212(8) 0.0187(8) -0.0060(7) 0.0039(6) -0.0048(7)
C6 0.0121(8) 0.0121(8) 0.0189(9) 0.0016(7) -0.0007(7) 0.0014(7)
C5 0.0136(8) 0.0140(9) 0.0164(9) -0.0002(7) -0.0011(7) 0.0005(7)
C8 0.0117(8) 0.0142(9) 0.0193(9) 0.0005(7) -0.0005(7) 0.0016(7)
C7 0.0114(8) 0.0144(9) 0.0178(9) 0.0012(7) -0.0003(7) 0.0008(7)
C1 0.0136(8) 0.0161(9) 0.0187(9) 0.0007(8) -0.0011(7) 0.0005(7)
C4 0.0126(8) 0.0133(9) 0.0219(10) 0.0021(7) -0.0017(7) -0.0006(7)
C2 0.0201(9) 0.0196(10) 0.0163(9) 0.0002(8) 0.0014(7) -0.0012(8)
C12 0.0165(9) 0.0174(9) 0.0194(9) 0.0006(8) -0.0043(8) -0.0001(7)
C15 0.0208(10) 0.0159(9) 0.0248(10) 0.0017(8) -0.0062(8) -0.0016(8)
C3 0.0165(9) 0.0194(10) 0.0182(10) 0.0020(8) 0.0028(7) -0.0018(7)
C16 0.0193(9) 0.0175(10) 0.0300(11) 0.0049(8) -0.0082(8) -0.0065(8)
C11 0.0160(9) 0.0209(10) 0.0236(10) 0.0000(8) -0.0011(8) -0.0032(8)
C18 0.0179(9) 0.0223(10) 0.0277(11) -0.0017(8) 0.0009(8) -0.0034(8)
C17 0.0124(9) 0.0262(11) 0.0280(11) 0.0066(9) 0.0002(8) -0.0025(8)
C10 0.0180(9) 0.0284(11) 0.0208(10) -0.0025(8) 0.0032(8) -0.0098(8)
C19 0.0171(9) 0.0217(10) 0.0237(10) 0.0019(8) -0.0042(8) -0.0053(8)
C14 0.0185(9) 0.0267(11) 0.0186(10) -0.0044(8) 0.0027(7) -0.0078(8)
C13 0.0212(10) 0.0233(10) 0.0244(10) -0.0080(8) 0.0017(8) -0.0051(8)
C9 0.0167(9) 0.0218(10) 0.0277(11) -0.0013(8) 0.0021(8) -0.0004(8)

loop_
_atom_type_symbol
_atom_type_description
_atom_type_scat_dispersion_real
_atom_type_scat_dispersion_imag
_atom_type_scat_source
C C 0.0181 0.0091 'International Tables Vol C Tables 4.2.6.8 and 6.1.1.4'
H H 0.0000 0.0000 'International Tables Vol C Tables 4.2.6.8 and 6.1.1.4'
F F 0.0727 0.0534 'International Tables Vol C Tables 4.2.6.8 and 6.1.1.4'
N N 0.0311 0.0180 'International Tables Vol C Tables 4.2.6.8 and 6.1.1.4'
O O 0.0492 0.0322 'International Tables Vol C Tables 4.2.6.8 and 6.1.1.4'

loop_
_geom_angle_atom_site_label_1
_geom_angle_atom_site_label_2
_geom_angle_atom_site_label_3
_geom_angle
_geom_angle_site_symmetry_1
_geom_angle_site_symmetry_3
C4 O1 C19 117.73(15) . .
C7 N2 C6 117.35(16) . .
C8 N1 C1 117.59(17) . .
C8 N3 C14 119.43(16) . .
C8 N3 C9 118.05(16) . .
C9 N3 C14 116.50(15) . .
C7 N4 C10 121.14(16) . .
N2 C6 C5 118.82(17) . .
N2 C6 C1 120.85(17) . .
C1 C6 C5 120.32(17) . .
C4 C5 C6 119.46(17) . .
N1 C8 N3 120.60(17) . .
N1 C8 C7 121.31(17) . .
N3 C8 C7 118.07(16) . .
N2 C7 N4 119.37(17) . .
N2 C7 C8 121.46(17) . .
N4 C7 C8 119.16(17) . .
N1 C1 C6 121.20(17) . .
N1 C1 C2 120.24(18) . .
C2 C1 C6 118.54(17) . .
O1 C4 C5 124.57(18) . .
O1 C4 C3 115.15(16) . .
C5 C4 C3 120.27(17) . .
C3 C2 C1 121.02(18) . .
C15 C12 C11 119.12(19) . .
C15 C12 C13 120.95(18) . .
C11 C12 C13 119.92(17) . .
C16 C15 C12 121.79(19) . .
C2 C3 C4 120.29(17) . .
C17 C16 C15 117.33(18) . .
C12 C11 C18 119.54(18) . .
C12 C11 C9 122.60(18) . .
C18 C11 C9 117.82(18) . .
C17 C18 C11 119.0(2) . .
F1 C17 C16 118.71(18) . .
F1 C17 C18 118.14(19) . .
C18 C17 C16 123.2(2) . .
N4 C10 C9 110.43(17) . .
N3 C14 C13 109.22(16) . .
C12 C13 C14 110.81(17) . .
N3 C9 C11 112.45(17) . .
N3 C9 C10 108.57(16) . .
C10 C9 C11 110.48(17) . .

loop_
_geom_bond_atom_site_label_1
_geom_bond_atom_site_label_2
_geom_bond_distance
_geom_bond_site_symmetry_2
F1 C17 1.366(2) .
O1 C4 1.366(2) .
O1 C19 1.431(2) .
N2 C6 1.382(2) .
N2 C7 1.315(2) .
N1 C8 1.307(2) .
N1 C1 1.379(2) .
N3 C8 1.377(2) .
N3 C14 1.462(2) .
N3 C9 1.462(2) .
N4 C7 1.348(2) .
N4 C10 1.449(2) .
C6 C5 1.417(3) .
C6 C1 1.410(3) .
C5 C4 1.383(3) .
C8 C7 1.467(3) .
C1 C2 1.404(3) .
C4 C3 1.405(3) .
C2 C3 1.376(3) .
C12 C15 1.393(3) .
C12 C11 1.398(3) .
C12 C13 1.506(3) .
C15 C16 1.386(3) .
C16 C17 1.379(3) .
C11 C18 1.399(3) .
C11 C9 1.516(3) .
C18 C17 1.370(3) .
C10 C9 1.515(3) .
C14 C13 1.521(3) .
